data_4067286
loop_
_publ_author_name
'Ortega-Jim\'enez, Fernando'
'Benavides, Adriana'
'Delgado, Francisco'
'Jim\'enez-V\'azquez, Hugo A.'
'Tamariz, Joaqu\'in'

_publ_section_title
;
 Synthesis and Reactivity of \h4-Diene-Fe(CO)3Complexes
 fromexo-2-Oxazolidinone Dienes. A Facile Generation of Stable Conjugated
 Enol-Enamido Species
;
_journal_issue 1
_journal_name_full Organometallics
_journal_page_first 149
_journal_paper_doi 10.1021/om900772z
_journal_volume 29
_journal_year 2010
_chemical_compound_source 'synthesis as described'
_chemical_formula_moiety 'C15 H11 Fe1 N1 O5'
_chemical_formula_sum 'C15 H11 Fe N O5'
_chemical_formula_weight 341.1
_chemical_name_systematic
;
 Tricarbonyl-\h4-[(Z)-5-ethylidene-4-methylene-3-phenyl-1,3
-oxazolidin-2-one]iron(0)
;
_space_group_IT_number 14
_symmetry_cell_setting monoclinic
_symmetry_Int_Tables_number 14
_symmetry_space_group_name_Hall '-P 2yn'
_symmetry_space_group_name_H-M 'P 1 21/n 1'
_atom_sites_solution_hydrogens geom
_atom_sites_solution_primary direct
_atom_sites_solution_secondary difmap
_audit_creation_date 2009-06-28T17:07:04-00:00
_audit_creation_method 'WinGX routine CIF_UPDATE'
_cell_angle_alpha 90
_cell_angle_beta 108.289(5)
_cell_angle_gamma 90
_cell_formula_units_Z 4
_cell_length_a 8.9570(6)
_cell_length_b 13.1959(10)
_cell_length_c 13.1775(8)
_cell_measurement_reflns_used 26
_cell_measurement_temperature 294(2)
_cell_measurement_theta_max 12.42
_cell_measurement_theta_min 4.96
_cell_measurement_wavelength 0.71073
_cell_volume 1478.85(18)
_computing_cell_refinement 'Siemens XSCANS'
_computing_data_collection 'Siemens XSCANS'
_computing_data_reduction 'Siemens SHELXTL'
_computing_molecular_graphics 'Siemens SHELXTL'
_computing_publication_material 'Siemens SHELXTL'
_computing_structure_refinement 'SHELXL-97 (Sheldrick, 2008)'
_computing_structure_solution 'Siemens SHELXTL'
_diffrn_ambient_temperature 294(2)
_diffrn_measured_fraction_theta_full 0.999
_diffrn_measured_fraction_theta_max 0.999
_diffrn_measurement_device 'Siemens P4'
_diffrn_measurement_method '2\q/\w scans'
_diffrn_radiation_monochromator graphite
_diffrn_radiation_probe x-ray
_diffrn_radiation_type MoK\a
_diffrn_radiation_wavelength 0.71073
_diffrn_reflns_av_R_equivalents 0.0376
_diffrn_reflns_av_unetI/netI 0.0409
_diffrn_reflns_limit_h_max 9
_diffrn_reflns_limit_h_min -1
_diffrn_reflns_limit_k_max 14
_diffrn_reflns_limit_k_min -1
_diffrn_reflns_limit_l_max 13
_diffrn_reflns_limit_l_min -14
_diffrn_reflns_number 2612
_diffrn_reflns_theta_full 22.5
_diffrn_reflns_theta_max 22.5
_diffrn_reflns_theta_min 2.24
_diffrn_standards_decay_% 4.18
_diffrn_standards_interval_count 97
_diffrn_standards_number 3
_exptl_absorpt_coefficient_mu 1.042
_exptl_absorpt_correction_type none
_exptl_crystal_colour yellow
_exptl_crystal_density_diffrn 1.532
_exptl_crystal_density_method 'not measured'
_exptl_crystal_description prism
_exptl_crystal_F_000 696
_exptl_crystal_size_max 0.24
_exptl_crystal_size_mid 0.22
_exptl_crystal_size_min 0.2
_refine_diff_density_max 0.32
_refine_diff_density_min -0.204
_refine_diff_density_rms 0.049
_refine_ls_extinction_coef 0.0032(5)
_refine_ls_extinction_expression Fc^*^=kFc[1+0.001xFc^2^\l^3^/sin(2\q)]^-1/4^
_refine_ls_extinction_method SHELXL
_refine_ls_goodness_of_fit_ref 1.048
_refine_ls_hydrogen_treatment constr
_refine_ls_matrix_type full
_refine_ls_number_parameters 201
_refine_ls_number_reflns 1931
_refine_ls_number_restraints 0
_refine_ls_restrained_S_all 1.048
_refine_ls_R_factor_all 0.0472
_refine_ls_R_factor_gt 0.0329
_refine_ls_shift/su_max 0
_refine_ls_shift/su_mean 0
_refine_ls_structure_factor_coef Fsqd
_refine_ls_weighting_details 'calc w=1/[\s^2^(Fo^2^)+(0.0327P)^2^+0.6244P] where P=(Fo^2^+2Fc^2^)/3'
_refine_ls_weighting_scheme calc
_refine_ls_wR_factor_gt 0.075
_refine_ls_wR_factor_ref 0.0811
_reflns_number_gt 1571
_reflns_number_total 1931
_reflns_threshold_expression >2\s(I)
_cod_data_source_file om900772z_si_001.cif
_cod_data_source_block cmplx-7a
_cod_depositor_comments
;
 Replacing the "\H" substring with the "\h" substring in the
 _chemical_name_systematic data item value.

 Antanas Vaitkus,
 2017-03-29

The following automatic conversions were performed:

'_symmetry_cell_setting' value 'Monoclinic' changed to 'monoclinic'
according to /home/saulius/struct/CIF-dictionaries/cif_core.dic
dictionary named 'cif_core.dic' version 2.4.1 from 2010-06-29.

Automatic conversion script
Id: cif_fix_values 1715 2011-07-08 13:25:40Z adriana 
;
_cod_original_cell_volume 1478.85(17)
_cod_original_sg_symbol_H-M P2(1)/n
_cod_database_code 4067286

loop_
_symmetry_equiv_pos_as_xyz
'x, y, z'
'-x+1/2, y+1/2, -z+1/2'
'-x, -y, -z'
'x-1/2, -y-1/2, z-1/2'

loop_
_atom_site_label
_atom_site_type_symbol
_atom_site_fract_x
_atom_site_fract_y
_atom_site_fract_z
_atom_site_U_iso_or_equiv
_atom_site_adp_type
_atom_site_occupancy
_atom_site_symmetry_multiplicity
_atom_site_calc_flag
_atom_site_refinement_flags
C2 C 0.3591(4) 0.4789(3) 0.3597(3) 0.0437(8) Uani 1 1 d .
C4 C 0.3685(4) 0.3218(2) 0.2909(2) 0.0366(7) Uani 1 1 d .
C5 C 0.2395(4) 0.3265(2) 0.3278(2) 0.0406(8) Uani 1 1 d .
C7 C 0.4133(4) 0.2298(2) 0.2544(2) 0.0439(8) Uani 1 1 d .
H7B H 0.5192 0.2263 0.2499 0.053 Uiso 1 1 calc R
H7A H 0.3353 0.1968 0.1954 0.053 Uiso 1 1 calc R
C6 C 0.1439(4) 0.2429(3) 0.3296(3) 0.0452(8) Uani 1 1 d .
H6A H 0.1046 0.21 0.2596 0.054 Uiso 1 1 calc R
C8 C 0.0203(4) 0.2476(3) 0.3850(3) 0.0630(11) Uani 1 1 d .
H8A H 0.0001 0.1805 0.4057 0.094 Uiso 1 1 calc R
H8B H -0.0748 0.2755 0.3372 0.094 Uiso 1 1 calc R
H8C H 0.0568 0.2896 0.4474 0.094 Uiso 1 1 calc R
C9 C 0.5753(4) 0.4497(2) 0.2832(3) 0.0425(8) Uani 1 1 d .
C10 C 0.5714(5) 0.4420(3) 0.1784(3) 0.0586(10) Uani 1 1 d .
H10 H 0.4827 0.417 0.1267 0.07 Uiso 1 1 calc R
C11 C 0.7020(6) 0.4721(3) 0.1515(4) 0.0805(14) Uani 1 1 d .
H11 H 0.7013 0.4674 0.0809 0.097 Uiso 1 1 calc R
C12 C 0.8316(6) 0.5087(3) 0.2276(5) 0.0885(17) Uani 1 1 d .
H12 H 0.919 0.5287 0.2087 0.106 Uiso 1 1 calc R
C13 C 0.8338(5) 0.5159(4) 0.3307(5) 0.0885(15) Uani 1 1 d .
H13 H 0.9225 0.5417 0.3818 0.106 Uiso 1 1 calc R
C14 C 0.7064(5) 0.4855(3) 0.3610(3) 0.0634(11) Uani 1 1 d .
H14 H 0.709 0.4893 0.432 0.076 Uiso 1 1 calc R
C15 C 0.3644(4) 0.2390(3) 0.5342(3) 0.0492(9) Uani 1 1 d .
C16 C 0.3570(4) 0.0776(3) 0.3989(3) 0.0450(9) Uani 1 1 d .
C17 C 0.5987(4) 0.2185(3) 0.4630(3) 0.0468(9) Uani 1 1 d .
N3 N 0.4404(3) 0.41835(19) 0.3109(2) 0.0395(6) Uani 1 1 d .
O1 O 0.2335(3) 0.42295(16) 0.37077(17) 0.0443(6) Uani 1 1 d .
O2 O 0.3831(3) 0.56493(18) 0.38937(19) 0.0562(7) Uani 1 1 d .
O15 O 0.3462(4) 0.2559(2) 0.6145(2) 0.0749(8) Uani 1 1 d .
O16 O 0.3348(3) -0.0078(2) 0.3915(2) 0.0682(8) Uani 1 1 d .
O17 O 0.7321(3) 0.2207(2) 0.4966(2) 0.0732(8) Uani 1 1 d .
Fe1 Fe 0.38885(5) 0.21141(3) 0.40738(3) 0.03768(19) Uani 1 1 d .

loop_
_atom_site_aniso_label
_atom_site_aniso_U_11
_atom_site_aniso_U_22
_atom_site_aniso_U_33
_atom_site_aniso_U_23
_atom_site_aniso_U_13
_atom_site_aniso_U_12
C2 0.046(2) 0.039(2) 0.0482(19) 0.0119(17) 0.0162(17) 0.0084(17)
C4 0.0384(18) 0.0354(18) 0.0350(17) 0.0058(14) 0.0101(15) 0.0022(15)
C5 0.0399(19) 0.0404(19) 0.0388(18) 0.0063(15) 0.0085(15) 0.0055(16)
C7 0.049(2) 0.039(2) 0.0433(19) -0.0008(15) 0.0145(16) 0.0003(16)
C6 0.0351(18) 0.051(2) 0.0456(19) 0.0068(16) 0.0071(16) -0.0009(16)
C8 0.045(2) 0.070(2) 0.075(3) 0.012(2) 0.020(2) -0.005(2)
C9 0.049(2) 0.0274(17) 0.058(2) 0.0054(15) 0.0266(18) 0.0040(16)
C10 0.068(3) 0.055(2) 0.062(2) 0.0061(19) 0.034(2) 0.002(2)
C11 0.104(4) 0.066(3) 0.097(3) 0.016(3) 0.069(3) 0.008(3)
C12 0.088(4) 0.053(3) 0.158(5) 0.000(3) 0.086(4) -0.008(3)
C13 0.060(3) 0.078(3) 0.134(5) -0.025(3) 0.040(3) -0.023(3)
C14 0.059(3) 0.063(2) 0.074(3) -0.012(2) 0.028(2) -0.010(2)
C15 0.044(2) 0.046(2) 0.053(2) 0.0052(17) 0.0084(18) -0.0066(17)
C16 0.041(2) 0.045(2) 0.0445(19) 0.0036(17) 0.0071(17) -0.0005(17)
C17 0.049(2) 0.046(2) 0.0431(19) 0.0021(16) 0.0107(17) 0.0008(18)
N3 0.0445(16) 0.0322(15) 0.0459(15) 0.0039(12) 0.0199(13) 0.0017(13)
O1 0.0423(13) 0.0379(13) 0.0566(14) 0.0032(11) 0.0210(11) 0.0067(11)
O2 0.0721(18) 0.0296(14) 0.0736(18) -0.0012(12) 0.0324(14) 0.0049(13)
O15 0.090(2) 0.094(2) 0.0452(16) -0.0076(15) 0.0266(16) -0.0116(17)
O16 0.080(2) 0.0397(16) 0.0753(19) 0.0034(13) 0.0110(15) -0.0096(14)
O17 0.0407(17) 0.095(2) 0.0767(19) 0.0010(17) 0.0081(14) -0.0015(16)
Fe1 0.0378(3) 0.0334(3) 0.0393(3) 0.0033(2) 0.0085(2) -0.0009(2)

loop_
_atom_type_symbol
_atom_type_description
_atom_type_scat_dispersion_real
_atom_type_scat_dispersion_imag
_atom_type_scat_source
C C 0.0033 0.0016 'International Tables Vol C Tables 4.2.6.8 and 6.1.1.4'
H H 0 0 'International Tables Vol C Tables 4.2.6.8 and 6.1.1.4'
N N 0.0061 0.0033 'International Tables Vol C Tables 4.2.6.8 and 6.1.1.4'
O O 0.0106 0.006 'International Tables Vol C Tables 4.2.6.8 and 6.1.1.4'
Fe Fe 0.3463 0.8444 'International Tables Vol C Tables 4.2.6.8 and 6.1.1.4'

loop_
_geom_angle_atom_site_label_1
_geom_angle_atom_site_label_2
_geom_angle_atom_site_label_3
_geom_angle
O2 C2 N3 129.7(3)
O2 C2 O1 122.5(3)
N3 C2 O1 107.8(3)
C5 C4 C7 121.0(3)
C5 C4 N3 105.9(3)
C7 C4 N3 132.7(3)
C5 C4 Fe1 70.30(18)
C7 C4 Fe1 71.34(17)
N3 C4 Fe1 124.3(2)
C4 C5 O1 108.9(3)
C4 C5 C6 123.5(3)
O1 C5 C6 127.3(3)
C4 C5 Fe1 70.70(18)
O1 C5 Fe1 124.1(2)
C6 C5 Fe1 73.50(19)
C4 C7 Fe1 69.37(17)
C4 C7 H7B 116.7
Fe1 C7 H7B 116.7
C4 C7 H7A 116.7
Fe1 C7 H7A 116.7
H7B C7 H7A 113.7
C5 C6 C8 121.5(3)
C5 C6 Fe1 67.83(18)
C8 C6 Fe1 124.9(2)
C5 C6 H6A 111.9
C8 C6 H6A 111.9
Fe1 C6 H6A 111.9
C6 C8 H8A 109.5
C6 C8 H8B 109.5
H8A C8 H8B 109.5
C6 C8 H8C 109.5
H8A C8 H8C 109.5
H8B C8 H8C 109.5
C10 C9 C14 121.4(3)
C10 C9 N3 118.6(3)
C14 C9 N3 120.0(3)
C9 C10 C11 118.7(4)
C9 C10 H10 120.7
C11 C10 H10 120.7
C12 C11 C10 120.5(4)
C12 C11 H11 119.8
C10 C11 H11 119.8
C13 C12 C11 120.2(4)
C13 C12 H12 119.9
C11 C12 H12 119.9
C12 C13 C14 121.1(5)
C12 C13 H13 119.5
C14 C13 H13 119.5
C9 C14 C13 118.2(4)
C9 C14 H14 120.9
C13 C14 H14 120.9
O15 C15 Fe1 178.8(3)
O16 C16 Fe1 178.7(3)
O17 C17 Fe1 178.2(3)
C2 N3 C4 109.6(3)
C2 N3 C9 124.6(3)
C4 N3 C9 125.8(3)
C2 O1 C5 107.7(2)
C16 Fe1 C15 101.27(16)
C16 Fe1 C17 101.72(15)
C15 Fe1 C17 91.61(15)
C16 Fe1 C5 128.78(14)
C15 Fe1 C5 94.28(14)
C17 Fe1 C5 126.48(14)
C16 Fe1 C4 132.07(13)
C15 Fe1 C4 122.55(14)
C17 Fe1 C4 95.89(14)
C5 Fe1 C4 38.99(12)
C16 Fe1 C7 96.68(14)
C15 Fe1 C7 161.62(14)
C17 Fe1 C7 88.54(14)
C5 Fe1 C7 71.13(13)
C4 Fe1 C7 39.30(12)
C16 Fe1 C6 92.44(14)
C15 Fe1 C6 89.99(14)
C17 Fe1 C6 165.15(14)
C5 Fe1 C6 38.67(12)
C4 Fe1 C6 70.94(13)
C7 Fe1 C6 85.33(13)

loop_
_geom_bond_atom_site_label_1
_geom_bond_atom_site_label_2
_geom_bond_distance
C2 O2 1.198(4)
C2 N3 1.370(4)
C2 O1 1.391(4)
C4 C5 1.389(4)
C4 C7 1.410(4)
C4 N3 1.414(4)
C4 Fe1 2.083(3)
C5 O1 1.401(4)
C5 C6 1.402(5)
C5 Fe1 2.078(3)
C7 Fe1 2.109(3)
C7 H7B 0.97
C7 H7A 0.97
C6 C8 1.506(5)
C6 Fe1 2.151(3)
C6 H6A 0.98
C8 H8A 0.96
C8 H8B 0.96
C8 H8C 0.96
C9 C10 1.373(5)
C9 C14 1.378(5)
C9 N3 1.429(4)
C10 C11 1.384(6)
C10 H10 0.93
C11 C12 1.362(7)
C11 H11 0.93
C12 C13 1.356(7)
C12 H12 0.93
C13 C14 1.382(6)
C13 H13 0.93
C14 H14 0.93
C15 O15 1.142(4)
C15 Fe1 1.790(4)
C16 O16 1.143(4)
C16 Fe1 1.786(4)
C17 O17 1.137(4)
C17 Fe1 1.793(4)

loop_
_geom_hbond_atom_site_label_D
_geom_hbond_atom_site_label_H
_geom_hbond_atom_site_label_A
_geom_hbond_distance_DH
_geom_hbond_distance_HA
_geom_hbond_distance_DA
_geom_hbond_angle_DHA
_geom_hbond_site_symmetry_A
C7 H7A O2 0.97 2.59 3.495(4) 154.5 2_545
C6 H6A O15 0.98 2.54 3.225(4) 127.1 4_565

loop_
_geom_torsion_atom_site_label_1
_geom_torsion_atom_site_label_2
_geom_torsion_atom_site_label_3
_geom_torsion_atom_site_label_4
_geom_torsion
C7 C4 C5 O1 172.8(3)
N3 C4 C5 O1 -0.8(3)
Fe1 C4 C5 O1 120.5(2)
C7 C4 C5 C6 -1.4(5)
N3 C4 C5 C6 -175.0(3)
Fe1 C4 C5 C6 -53.7(3)
C7 C4 C5 Fe1 52.3(3)
N3 C4 C5 Fe1 -121.3(2)
C5 C4 C7 Fe1 -51.9(3)
N3 C4 C7 Fe1 119.8(3)
C4 C5 C6 C8 170.8(3)
O1 C5 C6 C8 -2.3(5)
Fe1 C5 C6 C8 118.3(3)
C4 C5 C6 Fe1 52.5(3)
O1 C5 C6 Fe1 -120.6(3)
C14 C9 C10 C11 -0.6(6)
N3 C9 C10 C11 -179.9(3)
C9 C10 C11 C12 0.0(6)
C10 C11 C12 C13 0.0(7)
C11 C12 C13 C14 0.8(8)
C10 C9 C14 C13 1.3(6)
N3 C9 C14 C13 -179.4(4)
C12 C13 C14 C9 -1.4(7)
O2 C2 N3 C4 179.8(3)
O1 C2 N3 C4 -0.6(3)
O2 C2 N3 C9 -1.3(6)
O1 C2 N3 C9 178.3(3)
C5 C4 N3 C2 0.9(3)
C7 C4 N3 C2 -171.7(3)
Fe1 C4 N3 C2 -75.8(3)
C5 C4 N3 C9 -178.0(3)
C7 C4 N3 C9 9.4(5)
Fe1 C4 N3 C9 105.2(3)
C10 C9 N3 C2 -123.0(4)
C14 C9 N3 C2 57.8(4)
C10 C9 N3 C4 55.8(4)
C14 C9 N3 C4 -123.5(4)
O2 C2 O1 C5 179.7(3)
N3 C2 O1 C5 0.1(3)
C4 C5 O1 C2 0.5(3)
C6 C5 O1 C2 174.4(3)
Fe1 C5 O1 C2 79.5(3)
C4 C5 Fe1 C16 -111.9(2)
O1 C5 Fe1 C16 147.8(2)
C6 C5 Fe1 C16 23.5(3)
C4 C5 Fe1 C15 139.9(2)
O1 C5 Fe1 C15 39.7(3)
C6 C5 Fe1 C15 -84.6(2)
C4 C5 Fe1 C17 44.7(3)
O1 C5 Fe1 C17 -55.5(3)
C6 C5 Fe1 C17 -179.8(2)
O1 C5 Fe1 C4 -100.2(3)
C6 C5 Fe1 C4 135.5(3)
C4 C5 Fe1 C7 -28.65(19)
O1 C5 Fe1 C7 -128.9(3)
C6 C5 Fe1 C7 106.8(2)
C4 C5 Fe1 C6 -135.5(3)
O1 C5 Fe1 C6 124.3(4)
C5 C4 Fe1 C16 103.1(2)
C7 C4 Fe1 C16 -31.2(3)
N3 C4 Fe1 C16 -160.7(2)
C5 C4 Fe1 C15 -49.6(2)
C7 C4 Fe1 C15 176.1(2)
N3 C4 Fe1 C15 46.6(3)
C5 C4 Fe1 C17 -145.3(2)
C7 C4 Fe1 C17 80.4(2)
N3 C4 Fe1 C17 -49.1(3)
C7 C4 Fe1 C5 -134.2(3)
N3 C4 Fe1 C5 96.2(3)
C5 C4 Fe1 C7 134.2(3)
N3 C4 Fe1 C7 -129.5(3)
C5 C4 Fe1 C6 27.6(2)
C7 C4 Fe1 C6 -106.6(2)
N3 C4 Fe1 C6 123.9(3)
C4 C7 Fe1 C16 157.2(2)
C4 C7 Fe1 C15 -10.4(5)
C4 C7 Fe1 C17 -101.1(2)
C4 C7 Fe1 C5 28.45(19)
C4 C7 Fe1 C6 65.3(2)
C5 C6 Fe1 C16 -161.8(2)
C8 C6 Fe1 C16 84.3(3)
C5 C6 Fe1 C15 96.9(2)
C8 C6 Fe1 C15 -16.9(3)
C5 C6 Fe1 C17 0.7(6)
C8 C6 Fe1 C17 -113.2(6)
C8 C6 Fe1 C5 -113.8(4)
C5 C6 Fe1 C4 -27.82(19)
C8 C6 Fe1 C4 -141.6(3)
C5 C6 Fe1 C7 -65.3(2)
C8 C6 Fe1 C7 -179.1(3)
